data_4109448
loop_
_publ_author_name
'Qisheng Lin'
'John D. Corbett'

_publ_contact_author_address
;Dept. of Chem.
Iowa State University
Ames, IA, 50011
;
_publ_contact_author_email jcorbett@iastate.edu
_publ_contact_author_name 'John D. Corbett'
_publ_section_title
;
 Development of the Ca-Au-In Icosahedral Quasicrystal and Two Crystalline
 Approximants: Practice via Pseudogap Electronic Tuning
;
_journal_name_full 'Journal of the American Chemical Society'
_journal_page_first 6789
_journal_page_last 6797
_journal_paper_doi 10.1021/ja069143x
_journal_volume 129
_journal_year 2007
_chemical_formula_sum 'Au12.2 Ca3 In6.3'
_chemical_formula_weight 3239.2
_chemical_melting_point 554.3
_space_group_IT_number 204
_symmetry_cell_setting cubic
_symmetry_Int_Tables_number 204
_symmetry_space_group_name_Hall '-I 2 2 3'
_symmetry_space_group_name_H-M 'I m -3'
_atom_sites_solution_primary direct
_atom_sites_solution_secondary difmap
_audit_creation_method SHELXL-97
_cell_angle_alpha 90.00
_cell_angle_beta 90.00
_cell_angle_gamma 90.00
_cell_formula_units_Z 8
_cell_length_a 15.152(2)
_cell_length_b 15.152(2)
_cell_length_c 15.152(2)
_cell_measurement_reflns_used 999
_cell_measurement_temperature 293(2)
_cell_measurement_theta_max 27.7
_cell_measurement_theta_min 2.7
_cell_volume 3478.6(8)
_computing_structure_refinement 'SHELXL-97 (Sheldrick, 1997)'
_computing_structure_solution 'SHELXS-97 (Sheldrick, 1990)'
_diffrn_ambient_temperature 293(2)
_diffrn_measured_fraction_theta_full 0.988
_diffrn_measured_fraction_theta_max 0.988
_diffrn_radiation_monochromator graphite
_diffrn_radiation_type MoK\a
_diffrn_radiation_wavelength 0.71073
_diffrn_reflns_av_R_equivalents 0.0741
_diffrn_reflns_av_sigmaI/netI 0.0365
_diffrn_reflns_limit_h_max 19
_diffrn_reflns_limit_h_min -15
_diffrn_reflns_limit_k_max 19
_diffrn_reflns_limit_k_min -18
_diffrn_reflns_limit_l_max 19
_diffrn_reflns_limit_l_min -20
_diffrn_reflns_number 10483
_diffrn_reflns_theta_full 28.19
_diffrn_reflns_theta_max 28.19
_diffrn_reflns_theta_min 1.90
_diffrn_source 'fine-focus sealed tube'
_diffrn_source_type 'Smart Apex CCD'
_exptl_absorpt_coefficient_mu 111.185
_exptl_absorpt_correction_T_max 0.562
_exptl_absorpt_correction_T_min 0.135
_exptl_absorpt_correction_type empirical
_exptl_absorpt_process_details SADABS
_exptl_crystal_colour Metallic
_exptl_crystal_density_diffrn 12.374
_exptl_crystal_description irregular
_exptl_crystal_F_000 10639
_exptl_crystal_size_max 0.68
_exptl_crystal_size_mid 0.55
_exptl_crystal_size_min 0.37
_refine_diff_density_max 5.726
_refine_diff_density_min -4.301
_refine_diff_density_rms 0.666
_refine_ls_extinction_coef 0
_refine_ls_extinction_method none
_refine_ls_goodness_of_fit_ref 1.079
_refine_ls_matrix_type full
_refine_ls_number_parameters 56
_refine_ls_number_reflns 797
_refine_ls_number_restraints 0
_refine_ls_restrained_S_all 1.079
_refine_ls_R_factor_all 0.0614
_refine_ls_R_factor_gt 0.0498
_refine_ls_shift/su_max 0.000
_refine_ls_shift/su_mean 0.000
_refine_ls_structure_factor_coef Fsqd
_refine_ls_weighting_details 'calc w=1/[\s^2^(Fo^2^)+(0.0488P)^2^+656.9539P] where P=(Fo^2^+2Fc^2^)/3'
_refine_ls_weighting_scheme calc
_refine_ls_wR_factor_gt 0.1136
_refine_ls_wR_factor_ref 0.1180
_reflns_number_gt 670
_reflns_number_total 797
_reflns_threshold_expression >2sigma(I)
_cod_data_source_file ja069143xsi20070226_043025.cif
_cod_data_source_block Im3_1/1
_cod_original_cell_volume 3478.6(7)
_cod_database_code 4109448

loop_
_symmetry_equiv_pos_as_xyz
'x, y, z'
'-x, -y, z'
'-x, y, -z'
'x, -y, -z'
'z, x, y'
'z, -x, -y'
'-z, -x, y'
'-z, x, -y'
'y, z, x'
'-y, z, -x'
'y, -z, -x'
'-y, -z, x'
'x+1/2, y+1/2, z+1/2'
'-x+1/2, -y+1/2, z+1/2'
'-x+1/2, y+1/2, -z+1/2'
'x+1/2, -y+1/2, -z+1/2'
'z+1/2, x+1/2, y+1/2'
'z+1/2, -x+1/2, -y+1/2'
'-z+1/2, -x+1/2, y+1/2'
'-z+1/2, x+1/2, -y+1/2'
'y+1/2, z+1/2, x+1/2'
'-y+1/2, z+1/2, -x+1/2'
'y+1/2, -z+1/2, -x+1/2'
'-y+1/2, -z+1/2, x+1/2'
'-x, -y, -z'
'x, y, -z'
'x, -y, z'
'-x, y, z'
'-z, -x, -y'
'-z, x, y'
'z, x, -y'
'z, -x, y'
'-y, -z, -x'
'y, -z, x'
'-y, z, x'
'y, z, -x'
'-x+1/2, -y+1/2, -z+1/2'
'x+1/2, y+1/2, -z+1/2'
'x+1/2, -y+1/2, z+1/2'
'-x+1/2, y+1/2, z+1/2'
'-z+1/2, -x+1/2, -y+1/2'
'-z+1/2, x+1/2, y+1/2'
'z+1/2, x+1/2, -y+1/2'
'z+1/2, -x+1/2, y+1/2'
'-y+1/2, -z+1/2, -x+1/2'
'y+1/2, -z+1/2, x+1/2'
'-y+1/2, z+1/2, x+1/2'
'y+1/2, z+1/2, -x+1/2'

loop_
_atom_site_label
_atom_site_type_symbol
_atom_site_fract_x
_atom_site_fract_y
_atom_site_fract_z
_atom_site_U_iso_or_equiv
_atom_site_adp_type
_atom_site_occupancy
_atom_site_symmetry_multiplicity
_atom_site_calc_flag
_atom_site_refinement_flags
Au1 Au 0.0000 0.40415(7) 0.65315(7) 0.0224(4) Uani 1 2 d S
Au2 Au 0.10908(8) 0.34153(6) 0.19940(7) 0.0352(4) Uani 0.753(13) 1 d P
In2 In 0.10908(8) 0.34153(6) 0.19940(7) 0.0352(4) Uani 0.247(13) 1 d P
In3 In 0.0000 0.5000 0.19002(18) 0.0227(6) Uani 1 4 d S
In4 In 0.1087(9) 0.1087(9) 0.1087(9) 0.0332(6) Uani 0.148(5) 3 d SP
Au4 Au 0.15599(8) 0.15599(8) 0.15599(8) 0.0332(6) Uani 0.852(5) 3 d SP
In5 In 0.0000 0.2111(11) 0.0866(6) 0.0255(8) Uani 0.293(12) 2 d SP
Au5 Au 0.0000 0.2487(3) 0.09113(12) 0.0255(8) Uani 0.707(12) 2 d SP
In6 In 0.0000 0.59242(14) 0.0000 0.0313(8) Uani 0.45(2) 4 d SP
Au6 Au 0.0000 0.59242(14) 0.0000 0.0313(8) Uani 0.55(2) 4 d SP
Ca7 Ca 0.1962(4) 0.5000 0.3128(4) 0.0277(13) Uani 1 2 d S
In8 In 0.0000 0.0676(6) 0.0848(7) 0.056(3) Uani 0.333(10) 2 d SP
In9 In 0.2500 0.2500 0.2500 0.066(5) Uani 0.467(19) 6 d SP

loop_
_atom_site_aniso_label
_atom_site_aniso_U_11
_atom_site_aniso_U_22
_atom_site_aniso_U_33
_atom_site_aniso_U_23
_atom_site_aniso_U_13
_atom_site_aniso_U_12
Au1 0.0340(7) 0.0181(6) 0.0151(5) -0.0023(4) 0.000 0.000
Au2 0.0527(7) 0.0217(5) 0.0312(6) -0.0049(4) 0.0163(4) -0.0078(4)
In2 0.0527(7) 0.0217(5) 0.0312(6) -0.0049(4) 0.0163(4) -0.0078(4)
In3 0.0151(13) 0.0402(17) 0.0127(12) 0.000 0.000 0.000
In4 0.0332(6) 0.0332(6) 0.0332(6) 0.0131(5) 0.0131(5) 0.0131(5)
Au4 0.0332(6) 0.0332(6) 0.0332(6) 0.0131(5) 0.0131(5) 0.0131(5)
In5 0.0287(8) 0.0299(19) 0.0178(7) 0.0021(9) 0.000 0.000
Au5 0.0287(8) 0.0299(19) 0.0178(7) 0.0021(9) 0.000 0.000
In6 0.0244(12) 0.0186(11) 0.0508(16) 0.000 0.000 0.000
Au6 0.0244(12) 0.0186(11) 0.0508(16) 0.000 0.000 0.000
Ca7 0.021(3) 0.049(4) 0.013(3) 0.000 -0.002(2) 0.000
In8 0.066(6) 0.030(4) 0.073(7) 0.003(4) 0.000 0.000
In9 0.066(5) 0.066(5) 0.066(5) 0.013(4) 0.013(4) 0.013(4)

loop_
_atom_type_symbol
_atom_type_description
_atom_type_scat_dispersion_real
_atom_type_scat_dispersion_imag
_atom_type_scat_source
Ca Ca 0.2262 0.3064 'International Tables Vol C Tables 4.2.6.8 and 6.1.1.4'
In In -0.7276 1.3100 'International Tables Vol C Tables 4.2.6.8 and 6.1.1.4'
Au Au -2.0133 8.8022 'International Tables Vol C Tables 4.2.6.8 and 6.1.1.4'

loop_
_geom_bond_atom_site_label_1
_geom_bond_atom_site_label_2
_geom_bond_distance
_geom_bond_site_symmetry_2
Au1 In3 2.7250(18) 45
Au1 In3 2.786(3) 25_566
Au1 Au1 2.906(2) 2_565
Au1 Au2 2.9375(13) 26_556
Au1 In2 2.9375(13) 26_556
Au1 Au2 2.9375(13) 3_556
Au1 In2 2.9375(13) 3_556
Au1 Au2 2.9459(12) 46_455
Au1 In2 2.9459(12) 46_455
Au1 Au2 2.9459(12) 24
Au1 In2 2.9459(12) 24
Au1 Au6 3.0759(13) 45
Au2 In9 2.6599(12) .
Au2 Au5 2.722(3) .
Au2 In3 2.9194(11) .
Au2 Au1 2.9375(13) 26_556
Au2 Au1 2.9459(12) 18_455
Au2 Au4 2.9744(15) .
Au2 In2 3.0613(18) 41
Au2 Au2 3.0613(18) 41
Au2 In2 3.0613(18) 45
Au2 Au2 3.0613(18) 45
Au2 In5 3.093(12) .
Au2 Ca7 3.235(4) .
In3 Au1 2.7250(18) 18_455
In3 Au1 2.7250(18) 41
In3 Au1 2.786(3) 25_566
In3 Au1 2.786(3) 26_556
In3 In2 2.9194(12) 27_565
In3 Au2 2.9194(12) 27_565
In3 In2 2.9194(12) 28
In3 Au2 2.9194(12) 28
In3 In2 2.9194(12) 2_565
In3 Au2 2.9194(12) 2_565
In4 Au4 1.24(2) .
In4 In8 1.80(2) .
In4 In8 1.80(2) 9
In4 In8 1.80(2) 5
In4 In5 2.288(11) .
In4 In5 2.288(11) 5
In4 In5 2.288(11) 9
In4 Au5 2.699(3) .
In4 Au5 2.699(3) 5
In4 Au5 2.699(3) 9
In4 In8 3.16(2) 10
In4 In8 3.16(2) 6
Au4 In9 2.468(2) .
Au4 In5 2.719(6) .
Au4 In5 2.719(6) 5
Au4 In5 2.719(6) 9
Au4 Au5 2.921(2) 5
Au4 Au5 2.921(2) .
Au4 Au5 2.921(2) 9
Au4 In8 2.924(6) .
Au4 In8 2.924(6) 9
Au4 In8 2.924(6) 5
Au4 In2 2.9744(15) 9
In5 Au5 0.574(13) .
In5 In8 2.175(19) .
In5 In4 2.288(11) 28
In5 In8 2.537(16) 10
In5 In8 2.537(16) 9
In5 In5 2.626(19) 26
In5 Au4 2.719(6) 28
In5 Au5 2.754(9) 26
Au5 In4 2.699(3) 28
Au5 In2 2.722(3) 28
Au5 Au2 2.722(3) 28
Au5 In8 2.746(10) .
Au5 In5 2.754(9) 26
Au5 Au5 2.762(4) 26
Au5 Au6 2.777(4) 25_565
Au5 In6 2.777(4) 25_565
In6 Au5 2.777(4) 2_565
In6 Au5 2.777(4) 25_565
In6 Au6 2.802(4) 25_565
In6 In6 2.802(4) 25_565
In6 Au1 3.0759(13) 42_554
In6 Au1 3.0759(13) 18_455
In6 Au1 3.0759(13) 17_454
In6 Au1 3.0759(13) 41
In6 In3 3.203(3) 25_565
In6 Ca7 3.245(6) 42_554
In6 Ca7 3.245(6) 17_454
Ca7 In2 3.235(4) 27_565
Ca7 Au2 3.235(4) 27_565
Ca7 Au6 3.245(6) 21_455
Ca7 In6 3.245(6) 21_455
Ca7 Au5 3.265(5) 22
Ca7 Au5 3.265(5) 45
Ca7 Au2 3.272(5) 41
Ca7 In2 3.272(5) 41
Ca7 Au2 3.272(5) 20
Ca7 In2 3.272(5) 20
In8 In8 1.665(11) 10
In8 In8 1.665(11) 5
In8 In8 1.665(11) 30
In8 In8 1.665(11) 9
In8 In4 1.80(2) 28
In8 In8 2.050(17) 2
In8 In5 2.537(16) 30
In8 In5 2.537(16) 5
In8 In8 2.57(2) 26
In9 Au4 2.468(2) 37
In9 In2 2.6599(12) 9
In9 In2 2.6599(12) 41
In9 Au2 2.6599(12) 9
In9 Au2 2.6599(12) 41
In9 In2 2.6599(12) 45
In9 Au2 2.6599(12) 45
In9 Au2 2.6599(12) 5
In9 In2 2.6599(12) 5
